data_4330868
loop_
_publ_author_name
'Alexey Y. Timoshkin'
'Michael Bodensteiner'
'Tatiana N. Sevastianova'
'Anna S. Lisovenko'
'Elena I. Davydova'
'Manfred Scheer'
'Christian Gra\&sl'
'Alina V. Butlak'

_publ_section_title
;
 Do Solid-State Structures Reflect Lewis Acidity Trends of Heavier Group
 13 Trihalides? Experimental and Theoretical Case Study
;
_journal_name_full 'Inorganic Chemistry'
_journal_page_first 11602
_journal_page_last 11611
_journal_paper_doi 10.1021/ic301507c
_journal_volume 51
_journal_year 2012
_chemical_compound_source 'see text'
_chemical_formula_moiety 'C18 H15 Al Cl3 P'
_chemical_formula_sum 'C18 H15 Al Cl3 P'
_chemical_formula_weight 395.60
_chemical_name_systematic ?
_space_group_IT_number 2
_symmetry_cell_setting triclinic
_symmetry_Int_Tables_number 2
_symmetry_space_group_name_Hall '-P 1'
_symmetry_space_group_name_H-M 'P -1'
_atom_sites_solution_hydrogens geom
_atom_sites_solution_primary direct
_atom_sites_solution_secondary difmap
_cell_angle_alpha 105.490(5)
_cell_angle_beta 92.127(5)
_cell_angle_gamma 95.719(5)
_cell_formula_units_Z 2
_cell_length_a 9.448(5)
_cell_length_b 10.079(5)
_cell_length_c 10.315(5)
_cell_measurement_reflns_used 8101
_cell_measurement_temperature 123(1)
_cell_measurement_theta_max 66.4167
_cell_measurement_theta_min 4.4549
_cell_volume 939.8(8)
_computing_cell_refinement
;
CrysAlisPro, Agilent Technologies,
Version 1.171.35.19 (release 27-10-2011 CrysAlis171 .NET)
(compiled Oct 27 2011,15:02:11)
;
_computing_data_collection
;
CrysAlisPro, Agilent Technologies,
Version 1.171.35.19 (release 27-10-2011 CrysAlis171 .NET)
(compiled Oct 27 2011,15:02:11)
;
_computing_data_reduction
;
CrysAlisPro, Agilent Technologies,
Version 1.171.35.19 (release 27-10-2011 CrysAlis171 .NET)
(compiled Oct 27 2011,15:02:11)
;
_computing_molecular_graphics 'SXGRAPH (Farrugia, 1999)'
_computing_publication_material 'PLATON (Spek, 2003)'
_computing_structure_refinement 'SHELXL-97 (Sheldrick, 2008)'
_computing_structure_solution 'SIR-92 (Altomare, 1993)'
_diffrn_ambient_temperature 123
_diffrn_detector_area_resol_mean 10.5431
_diffrn_measured_fraction_theta_full 0.987
_diffrn_measured_fraction_theta_max 0.987
_diffrn_measurement_device_type 'Xcalibur, Ruby, Gemini Ultra'
_diffrn_measurement_method '\w scans'
_diffrn_radiation_monochromator graphite
_diffrn_radiation_probe x-ray
_diffrn_radiation_source 'Enhance (Mo) x-ray Source'
_diffrn_radiation_type MoK\a
_diffrn_radiation_wavelength 0.71073
_diffrn_reflns_av_R_equivalents 0.0369
_diffrn_reflns_av_sigmaI/netI 0.0225
_diffrn_reflns_limit_h_max 11
_diffrn_reflns_limit_h_min -11
_diffrn_reflns_limit_k_max 11
_diffrn_reflns_limit_k_min -11
_diffrn_reflns_limit_l_max 12
_diffrn_reflns_limit_l_min -12
_diffrn_reflns_number 16717
_diffrn_reflns_reduction_process
;
;
_diffrn_reflns_theta_full 25.01
_diffrn_reflns_theta_max 25.01
_diffrn_reflns_theta_min 2.05
_exptl_absorpt_coefficient_mu 0.615
_exptl_absorpt_correction_T_max 1.00000
_exptl_absorpt_correction_T_min 0.54353
_exptl_absorpt_correction_type multi-scan
_exptl_absorpt_process_details
;
CrysAlisPro, Agilent Technologies,
Version 1.171.35.19 (release 27-10-2011 CrysAlis171 .NET)
(compiled Oct 27 2011,15:02:11)
empirical absorption correction using spherical harmonics,
 implemented in SCALE3 ABSPACK scaling algorithm.
;
_exptl_crystal_colour colourless
_exptl_crystal_density_diffrn 1.398
_exptl_crystal_density_method 'Not Measured'
_exptl_crystal_description block
_exptl_crystal_F_000 404
_exptl_crystal_size_max 0.45
_exptl_crystal_size_mid 0.30
_exptl_crystal_size_min 0.21
_refine_diff_density_max 0.347
_refine_diff_density_min -0.319
_refine_diff_density_rms 0.053
_refine_ls_extinction_method none
_refine_ls_goodness_of_fit_ref 1.048
_refine_ls_hydrogen_treatment constr
_refine_ls_matrix_type full
_refine_ls_number_parameters 208
_refine_ls_number_reflns 3278
_refine_ls_number_restraints 0
_refine_ls_restrained_S_all 1.048
_refine_ls_R_factor_all 0.0338
_refine_ls_R_factor_gt 0.0317
_refine_ls_shift/su_max 0.000
_refine_ls_shift/su_mean 0.000
_refine_ls_structure_factor_coef Fsqd
_refine_ls_weighting_details 'calc w=1/[\s^2^(Fo^2^)+(0.0497P)^2^+0.4170P] where P=(Fo^2^+2Fc^2^)/3'
_refine_ls_weighting_scheme calc
_refine_ls_wR_factor_gt 0.0839
_refine_ls_wR_factor_ref 0.0858
_reflns_number_gt 3075
_reflns_number_total 3278
_reflns_threshold_expression >2\s(i)
_cod_data_source_file ic301507c_si_002_08.cif
_cod_data_source_block AlCl3PPh3
_cod_database_code 4330868

loop_
_symmetry_equiv_pos_site_id
_symmetry_equiv_pos_as_xyz
1 x,y,z
2 -x,-y,-z

loop_
_atom_site_aniso_label
_atom_site_aniso_U_11
_atom_site_aniso_U_22
_atom_site_aniso_U_33
_atom_site_aniso_U_23
_atom_site_aniso_U_13
_atom_site_aniso_U_12
Cl1 0.0277(2) 0.0402(3) 0.0373(3) 0.0044(2) 0.0009(2) 0.0125(2)
Cl2 0.0335(3) 0.0436(3) 0.0227(2) 0.0035(2) 0.0051(2) 0.0068(2)
Cl3 0.0319(3) 0.0356(3) 0.0479(3) 0.0144(2) -0.0065(2) -0.0043(2)
P1 0.0195(2) 0.0269(2) 0.0209(2) 0.0045(2) 0.0034(2) 0.0044(2)
Al1 0.0226(3) 0.0285(3) 0.0239(3) 0.0057(2) 0.0012(2) 0.0039(2)
C1 0.0250(9) 0.0308(9) 0.0207(8) 0.0065(7) 0.0051(7) 0.0031(7)
C2 0.0254(9) 0.0329(10) 0.0305(10) 0.0063(8) 0.0016(7) 0.0046(8)
C3 0.0367(11) 0.0298(10) 0.0368(11) 0.0072(8) 0.0051(8) 0.0060(8)
C4 0.0365(10) 0.0313(10) 0.0288(10) 0.0056(8) 0.0032(8) -0.0031(8)
C5 0.0259(9) 0.0401(11) 0.0313(10) 0.0090(8) 0.0001(8) -0.0034(8)
C6 0.0250(9) 0.0350(10) 0.0312(10) 0.0080(8) 0.0043(7) 0.0049(7)
C7 0.0204(8) 0.0331(10) 0.0238(9) 0.0050(7) 0.0026(7) 0.0047(7)
C8 0.0354(10) 0.0347(10) 0.0295(10) 0.0100(8) 0.0067(8) 0.0096(8)
C9 0.0400(11) 0.0417(11) 0.0297(10) 0.0141(9) 0.0097(8) 0.0073(9)
C10 0.0307(10) 0.0455(12) 0.0234(9) 0.0049(8) 0.0067(7) 0.0078(8)
C11 0.0342(10) 0.0338(10) 0.0298(10) 0.0011(8) 0.0055(8) 0.0066(8)
C12 0.0284(9) 0.0306(10) 0.0288(10) 0.0048(8) 0.0037(7) 0.0011(7)
C13 0.0233(9) 0.0249(9) 0.0265(9) 0.0054(7) 0.0018(7) 0.0033(7)
C14 0.0292(10) 0.0338(10) 0.0264(10) 0.0051(8) 0.0039(7) 0.0041(8)
C15 0.0310(10) 0.0370(11) 0.0298(10) 0.0061(8) -0.0047(8) 0.0016(8)
C16 0.0228(9) 0.0371(11) 0.0401(11) 0.0105(9) -0.0008(8) 0.0025(8)
C17 0.0258(9) 0.0404(11) 0.0355(11) 0.0101(9) 0.0079(8) 0.0055(8)
C18 0.0269(9) 0.0376(10) 0.0258(9) 0.0079(8) 0.0026(7) 0.0059(8)

loop_
_atom_site_label
_atom_site_type_symbol
_atom_site_thermal_displace_type
_atom_site_fract_x
_atom_site_fract_y
_atom_site_fract_z
_atom_site_occupancy
_atom_site_U_iso_or_equiv
_atom_site_calc_flag
_atom_site_refinement_flags
Cl1 Cl Uani 0.37656(5) 0.08610(5) 0.81827(5) 1.000 0.0357(2) d .
Cl2 Cl Uani 0.17104(5) 0.30082(5) 1.04169(4) 1.000 0.0341(2) d .
Cl3 Cl Uani 0.00123(5) 0.00179(5) 0.79848(5) 1.000 0.0387(2) d .
P1 P Uani 0.14270(4) 0.30266(5) 0.69714(4) 1.000 0.0226(1) d .
Al1 Al Uani 0.17420(5) 0.15940(6) 0.84941(5) 1.000 0.0252(2) d .
C1 C Uani 0.21469(19) 0.47963(19) 0.78219(17) 1.000 0.0255(5) d .
C2 C Uani 0.1349(2) 0.5907(2) 0.80098(19) 1.000 0.0300(6) d .
C3 C Uani 0.1954(2) 0.7228(2) 0.8729(2) 1.000 0.0346(6) d .
C4 C Uani 0.3356(2) 0.7437(2) 0.9244(2) 1.000 0.0332(6) d .
C5 C Uani 0.4160(2) 0.6334(2) 0.9053(2) 1.000 0.0331(6) d .
C6 C Uani 0.35586(19) 0.5014(2) 0.83478(19) 1.000 0.0304(6) d .
C7 C Uani 0.23361(18) 0.25475(19) 0.54288(18) 1.000 0.0262(5) d .
C8 C Uani 0.2778(2) 0.3548(2) 0.4772(2) 1.000 0.0325(6) d .
C9 C Uani 0.3494(2) 0.3173(2) 0.3606(2) 1.000 0.0359(6) d .
C10 C Uani 0.3768(2) 0.1819(2) 0.30926(19) 1.000 0.0337(6) d .
C11 C Uani 0.3329(2) 0.0826(2) 0.3743(2) 1.000 0.0338(6) d .
C12 C Uani 0.2609(2) 0.1188(2) 0.49092(19) 1.000 0.0300(6) d .
C13 C Uani -0.04536(19) 0.30153(18) 0.65442(18) 1.000 0.0252(5) d .
C14 C Uani -0.1010(2) 0.2674(2) 0.52126(19) 1.000 0.0303(6) d .
C15 C Uani -0.2469(2) 0.2609(2) 0.4934(2) 1.000 0.0335(6) d .
C16 C Uani -0.3369(2) 0.2892(2) 0.5979(2) 1.000 0.0335(6) d .
C17 C Uani -0.2813(2) 0.3237(2) 0.7307(2) 1.000 0.0337(6) d .
C18 C Uani -0.1363(2) 0.3293(2) 0.75949(19) 1.000 0.0301(5) d .
H2 H Uiso 0.03890 0.57670 0.76480 1.000 0.0360 c R
H3 H Uiso 0.14030 0.79860 0.88680 1.000 0.0410 c R
H4 H Uiso 0.37680 0.83400 0.97290 1.000 0.0400 c R
H5 H Uiso 0.51230 0.64810 0.94040 1.000 0.0400 c R
H6 H Uiso 0.41100 0.42560 0.82230 1.000 0.0370 c R
H8 H Uiso 0.25880 0.44800 0.51240 1.000 0.0390 c R
H9 H Uiso 0.37970 0.38500 0.31580 1.000 0.0430 c R
H10 H Uiso 0.42580 0.15670 0.22910 1.000 0.0400 c R
H11 H Uiso 0.35240 -0.01040 0.33890 1.000 0.0410 c R
H12 H Uiso 0.23020 0.05060 0.53510 1.000 0.0360 c R
H14 H Uiso -0.03920 0.24860 0.44960 1.000 0.0360 c R
H15 H Uiso -0.28500 0.23720 0.40260 1.000 0.0400 c R
H16 H Uiso -0.43670 0.28480 0.57880 1.000 0.0400 c R
H17 H Uiso -0.34320 0.34360 0.80220 1.000 0.0400 c R
H18 H Uiso -0.09880 0.35190 0.85040 1.000 0.0360 c R

loop_
_atom_type_symbol
_atom_type_description
_atom_type_scat_dispersion_real
_atom_type_scat_dispersion_imag
_atom_type_scat_source
C C 0.0033 0.0016 ' International Tables Vol C Tables 4.2.6.8 and 6.1.1.4'
H H 0.0000 0.0000 ' International Tables Vol C Tables 4.2.6.8 and 6.1.1.4'
Al Al 0.0645 0.0514 ' International Tables Vol C Tables 4.2.6.8 and 6.1.1.4'
Cl Cl 0.1484 0.1585 ' International Tables Vol C Tables 4.2.6.8 and 6.1.1.4'
P P 0.1023 0.0942 ' International Tables Vol C Tables 4.2.6.8 and 6.1.1.4'

loop_
_geom_angle_atom_site_label_1
_geom_angle_atom_site_label_2
_geom_angle_atom_site_label_3
_geom_angle
_geom_angle_publ_flag
Al1 P1 C1 108.65(6) yes
Al1 P1 C7 114.91(7) yes
Al1 P1 C13 110.14(6) yes
C1 P1 C7 106.08(9) yes
C1 P1 C13 108.02(9) yes
C7 P1 C13 108.78(8) yes
Cl1 Al1 Cl2 111.56(3) yes
Cl1 Al1 Cl3 114.03(3) yes
Cl1 Al1 P1 106.99(3) yes
Cl2 Al1 Cl3 114.80(3) yes
Cl2 Al1 P1 102.92(3) yes
Cl3 Al1 P1 105.39(3) yes
P1 C1 C2 123.20(14) yes
P1 C1 C6 117.17(15) yes
C2 C1 C6 119.59(18) no
C1 C2 C3 120.01(17) no
C2 C3 C4 120.09(19) no
C3 C4 C5 120.16(19) no
C4 C5 C6 119.98(18) no
C1 C6 C5 120.17(18) no
P1 C7 C8 120.17(15) yes
P1 C7 C12 119.80(15) yes
C8 C7 C12 120.03(17) no
C7 C8 C9 119.60(19) no
C8 C9 C10 120.27(19) no
C9 C10 C11 120.17(18) no
C10 C11 C12 120.11(19) no
C7 C12 C11 119.84(18) no
P1 C13 C14 122.00(14) yes
P1 C13 C18 118.02(14) yes
C14 C13 C18 119.90(17) no
C13 C14 C15 119.92(17) no
C14 C15 C16 120.07(18) no
C15 C16 C17 119.98(18) no
C16 C17 C18 120.39(18) no
C13 C18 C17 119.73(17) no
C1 C2 H2 120.00 no
C3 C2 H2 120.00 no
C2 C3 H3 120.00 no
C4 C3 H3 120.00 no
C3 C4 H4 120.00 no
C5 C4 H4 120.00 no
C4 C5 H5 120.00 no
C6 C5 H5 120.00 no
C1 C6 H6 120.00 no
C5 C6 H6 120.00 no
C7 C8 H8 120.00 no
C9 C8 H8 120.00 no
C8 C9 H9 120.00 no
C10 C9 H9 120.00 no
C9 C10 H10 120.00 no
C11 C10 H10 120.00 no
C10 C11 H11 120.00 no
C12 C11 H11 120.00 no
C7 C12 H12 120.00 no
C11 C12 H12 120.00 no
C13 C14 H14 120.00 no
C15 C14 H14 120.00 no
C14 C15 H15 120.00 no
C16 C15 H15 120.00 no
C15 C16 H16 120.00 no
C17 C16 H16 120.00 no
C16 C17 H17 120.00 no
C18 C17 H17 120.00 no
C13 C18 H18 120.00 no
C17 C18 H18 120.00 no

loop_
_geom_bond_atom_site_label_1
_geom_bond_atom_site_label_2
_geom_bond_distance
_geom_bond_publ_flag
Cl1 Al1 2.1224(13) yes
Cl2 Al1 2.1140(13) yes
Cl3 Al1 2.1079(13) yes
P1 Al1 2.4296(15) yes
P1 C1 1.814(2) yes
P1 C7 1.810(2) yes
P1 C13 1.813(2) yes
C1 C2 1.386(3) no
C1 C6 1.395(3) no
C2 C3 1.393(3) no
C3 C4 1.383(3) no
C4 C5 1.384(3) no
C5 C6 1.387(3) no
C7 C8 1.397(3) no
C7 C12 1.386(3) no
C8 C9 1.384(3) no
C9 C10 1.380(3) no
C10 C11 1.386(3) no
C11 C12 1.385(3) no
C13 C14 1.393(3) no
C13 C18 1.395(3) no
C14 C15 1.389(3) no
C15 C16 1.385(3) no
C16 C17 1.389(3) no
C17 C18 1.383(3) no
C2 H2 0.9500 no
C3 H3 0.9500 no
C4 H4 0.9500 no
C5 H5 0.9500 no
C6 H6 0.9500 no
C8 H8 0.9500 no
C9 H9 0.9500 no
C10 H10 0.9500 no
C11 H11 0.9500 no
C12 H12 0.9500 no
C14 H14 0.9500 no
C15 H15 0.9500 no
C16 H16 0.9500 no
C17 H17 0.9500 no
C18 H18 0.9500 no

loop_
_geom_torsion_atom_site_label_1
_geom_torsion_atom_site_label_2
_geom_torsion_atom_site_label_3
_geom_torsion_atom_site_label_4
_geom_torsion
_geom_torsion_publ_flag
C1 P1 Al1 Cl1 -89.30(7) no
C7 P1 Al1 Cl1 29.32(7) no
C13 P1 Al1 Cl1 152.58(7) no
C1 P1 Al1 Cl2 28.36(7) no
C7 P1 Al1 Cl2 146.98(7) no
C13 P1 Al1 Cl2 -89.77(7) no
C1 P1 Al1 Cl3 148.99(6) no
C7 P1 Al1 Cl3 -92.40(7) no
C13 P1 Al1 Cl3 30.86(7) no
Al1 P1 C1 C2 -122.66(15) no
C7 P1 C1 C2 113.29(16) no
C13 P1 C1 C2 -3.20(18) no
Al1 P1 C1 C6 54.83(15) no
C7 P1 C1 C6 -69.22(16) no
C13 P1 C1 C6 174.29(14) no
Al1 P1 C13 C14 -126.57(15) no
Al1 P1 C7 C8 -151.92(13) no
C1 P1 C7 C8 -31.87(17) no
C13 P1 C7 C8 84.11(16) no
Al1 P1 C7 C12 27.28(17) no
C1 P1 C7 C12 147.32(15) no
C13 P1 C7 C12 -96.70(16) no
C7 P1 C13 C14 0.2(2) no
Al1 P1 C13 C18 50.22(17) no
C1 P1 C13 C14 114.92(17) no
C7 P1 C13 C18 176.98(15) no
C1 P1 C13 C18 -68.29(17) no
C6 C1 C2 C3 -0.5(3) no
P1 C1 C2 C3 176.92(15) no
C2 C1 C6 C5 -0.1(3) no
P1 C1 C6 C5 -177.65(15) no
C1 C2 C3 C4 0.7(3) no
C2 C3 C4 C5 -0.4(3) no
C3 C4 C5 C6 -0.2(3) no
C4 C5 C6 C1 0.4(3) no
P1 C7 C8 C9 178.88(15) no
C8 C7 C12 C11 0.4(3) no
C12 C7 C8 C9 -0.3(3) no
P1 C7 C12 C11 -178.76(14) no
C7 C8 C9 C10 0.1(3) no
C8 C9 C10 C11 -0.1(3) no
C9 C10 C11 C12 0.2(3) no
C10 C11 C12 C7 -0.4(3) no
P1 C13 C14 C15 176.63(16) no
C18 C13 C14 C15 -0.1(3) no
P1 C13 C18 C17 -177.31(16) no
C14 C13 C18 C17 -0.5(3) no
C13 C14 C15 C16 0.4(3) no
C14 C15 C16 C17 -0.2(3) no
C15 C16 C17 C18 -0.4(3) no
C16 C17 C18 C13 0.7(3) no
